data_7034482
loop_
_publ_author_name
'Shi, Pengfei'
'Jiang, Qin'
'Zhao, Xuesong'
'Zhang, Qiong'
'Tian, Yupeng'

_publ_section_title
;
 Study of the one-photon and two-photon properties of two water-soluble
 terpyridines and their zinc complexes.
;
_journal_issue 17
_journal_name_full 'Dalton transactions (Cambridge, England : 2003)'
_journal_page_first 8041
_journal_page_last 8048
_journal_paper_doi 10.1039/c5dt00449g
_journal_volume 44
_journal_year 2015
_chemical_formula_sum 'C71 H66.5 B2 F8 N7.5 O6 Zn'
_chemical_formula_weight 1359.81
_chemical_name_systematic
; 
 ? 
;
_space_group_IT_number 2
_symmetry_cell_setting triclinic
_symmetry_space_group_name_Hall '-P 1'
_symmetry_space_group_name_H-M 'P -1'
_atom_sites_solution_hydrogens geom
_atom_sites_solution_primary direct
_atom_sites_solution_secondary difmap
_audit_creation_method SHELXL-97
_audit_update_record
;
2015-03-17 deposited with the CCDC.
2015-03-19 downloaded from the CCDC.
;
_cell_angle_alpha 102.259(4)
_cell_angle_beta 111.596(4)
_cell_angle_gamma 107.951(4)
_cell_formula_units_Z 2
_cell_length_a 15.4795(7)
_cell_length_b 15.7780(7)
_cell_length_c 16.7889(8)
_cell_measurement_reflns_used 5652
_cell_measurement_temperature 293(2)
_cell_measurement_theta_max 23.9850
_cell_measurement_theta_min 3.3760
_cell_volume 3372.1(3)
_computing_cell_refinement 'Bruker FRAMBO'
_computing_data_collection 'Bruker FRAMBO'
_computing_data_reduction 'Bruker SAINT'
_computing_molecular_graphics 'Bruker SHELXTL'
_computing_publication_material 'Bruker SHELXTL'
_computing_structure_refinement 'SHELXL-97 (Sheldrick, 1997)'
_computing_structure_solution 'SHELXS-97 (Sheldrick, 1990)'
_diffrn_ambient_temperature 293(2)
_diffrn_measured_fraction_theta_full 0.989
_diffrn_measured_fraction_theta_max 0.989
_diffrn_measurement_device_type 'CCD area detector'
_diffrn_measurement_method 'phi and omega scans'
_diffrn_radiation_monochromator graphite
_diffrn_radiation_source 'fine-focus sealed tube'
_diffrn_radiation_type MoK\a
_diffrn_radiation_wavelength 0.71073
_diffrn_reflns_av_R_equivalents 0.0270
_diffrn_reflns_av_unetI/netI 0.0617
_diffrn_reflns_limit_h_max 18
_diffrn_reflns_limit_h_min -18
_diffrn_reflns_limit_k_max 18
_diffrn_reflns_limit_k_min -16
_diffrn_reflns_limit_l_max 19
_diffrn_reflns_limit_l_min -12
_diffrn_reflns_number 19317
_diffrn_reflns_theta_full 25.04
_diffrn_reflns_theta_max 25.04
_diffrn_reflns_theta_min 3.07
_exptl_absorpt_coefficient_mu 0.444
_exptl_absorpt_correction_T_max 0.8783
_exptl_absorpt_correction_T_min 0.8601
_exptl_absorpt_correction_type multi-scan
_exptl_absorpt_process_details sadabs
_exptl_crystal_colour yellow
_exptl_crystal_density_diffrn 1.339
_exptl_crystal_density_method 'not measured'
_exptl_crystal_description needle
_exptl_crystal_F_000 1410
_exptl_crystal_size_max 0.35
_exptl_crystal_size_mid 0.33
_exptl_crystal_size_min 0.30
_refine_diff_density_max 1.166
_refine_diff_density_min -0.593
_refine_diff_density_rms 0.095
_refine_ls_extinction_method none
_refine_ls_goodness_of_fit_ref 1.049
_refine_ls_hydrogen_treatment mixed
_refine_ls_matrix_type full
_refine_ls_number_parameters 1074
_refine_ls_number_reflns 11805
_refine_ls_number_restraints 0
_refine_ls_restrained_S_all 1.049
_refine_ls_R_factor_all 0.1191
_refine_ls_R_factor_gt 0.0901
_refine_ls_shift/su_max 0.001
_refine_ls_shift/su_mean 0.000
_refine_ls_structure_factor_coef Fsqd
_refine_ls_weighting_details 'calc w=1/[\s^2^(Fo^2^)+(0.1646P)^2^+4.1340P] where P=(Fo^2^+2Fc^2^)/3'
_refine_ls_weighting_scheme calc
_refine_ls_wR_factor_gt 0.2532
_refine_ls_wR_factor_ref 0.2790
_reflns_number_gt 8518
_reflns_number_total 11805
_reflns_threshold_expression >2sigma(I)
_cod_data_source_file c5dt00449g2.cif
_cod_data_source_block abjc16
_cod_depositor_comments
;
The following automatic conversions were performed:

'_symmetry_cell_setting' value 'Triclinic' changed to 'triclinic'
according to
/usr/data/users/saulius/crontab/automatic-downloads/rss-feeds/RSC/lib/dictionaries/cif_core.dic
dictionary named 'cif_core.dic' version 2.4.2 from 2011-04-26.

Automatic conversion script
Id: cif_fix_values 3105 2015-03-04 15:46:00Z robertas 

 Adding full bibliography for 7034481--7034484.cif.
;
_cod_original_sg_symbol_H-M P-1
_cod_original_formula_sum 'C71 H66.50 B2 F8 N7.50 O6 Zn'
_cod_database_code 7034482

loop_
_symmetry_equiv_pos_as_xyz
'x, y, z'
'-x, -y, -z'

loop_
_atom_site_label
_atom_site_type_symbol
_atom_site_fract_x
_atom_site_fract_y
_atom_site_fract_z
_atom_site_U_iso_or_equiv
_atom_site_adp_type
_atom_site_occupancy
_atom_site_symmetry_multiplicity
_atom_site_calc_flag
_atom_site_refinement_flags
_atom_site_disorder_assembly
_atom_site_disorder_group
Zn1 Zn 0.57967(4) 0.28616(4) 0.30651(4) 0.0392(2) Uani 1 1 d . . .
F1 F 0.8233(3) 0.1840(3) 0.8667(3) 0.0808(12) Uani 1 1 d . . .
F2 F 0.7532(3) 0.2440(3) 0.9460(3) 0.0797(11) Uani 1 1 d . . .
F3 F 0.9190(4) 0.3200(4) 0.9884(4) 0.131(2) Uani 1 1 d . . .
F4 F 0.8534(4) 0.1783(4) 1.0059(3) 0.1110(16) Uani 1 1 d . . .
F5 F 0.8995(4) 0.6204(5) 0.5225(4) 0.121(2) Uani 1 1 d . . .
F6 F 0.8202(4) 0.6945(4) 0.4460(4) 0.1242(19) Uani 1 1 d . . .
F7 F 0.7641(4) 0.6200(6) 0.5286(4) 0.152(3) Uani 1 1 d . . .
F8 F 0.9098(7) 0.7534(5) 0.6009(4) 0.196(4) Uani 1 1 d . . .
N1 N 0.4325(3) 0.2142(3) 0.1946(3) 0.0445(10) Uani 1 1 d . . .
N2 N 0.5333(3) 0.1356(3) 0.2910(3) 0.0444(10) Uani 1 1 d . . .
N3 N 0.5497(3) 0.3974(3) 0.2612(3) 0.0395(9) Uani 1 1 d . . .
N4 N 0.7198(3) 0.3513(3) 0.4227(3) 0.0359(9) Uani 1 1 d . A .
N5 N 0.6888(3) 0.2791(3) 0.2546(3) 0.0410(9) Uani 1 1 d . . .
N6 N 0.5439(3) 0.3323(3) 0.4192(3) 0.0445(10) Uani 1 1 d . . .
N7 N 0.6263(18) 0.9405(16) 0.0873(15) 0.145(8) Uani 0.50 1 d P . .
N8 N 0.1899(5) 0.3519(5) 0.9614(4) 0.0791(17) Uani 1 1 d . . .
O1 O -0.5659(3) -0.2444(4) -0.6696(3) 0.0763(13) Uani 1 1 d . . .
O2 O -0.7527(4) -0.4197(4) -0.7720(3) 0.0881(15) Uani 1 1 d . . .
O3 O -0.8549(5) -0.5989(5) -0.7747(4) 0.1014(18) Uani 1 1 d . . .
O4 O 1.734(2) 0.8153(17) 1.2750(19) 0.101(7) Uani 0.485(16) 1 d P A 1
O5 O 2.0025(17) 0.8560(14) 1.3623(14) 0.181(10) Uani 0.485(16) 1 d P A 1
O6 O 2.170(3) 0.905(3) 1.605(3) 0.24(2) Uani 0.485(16) 1 d P A 1
O4' O 1.741(2) 0.7797(19) 1.2550(17) 0.128(9) Uani 0.515(16) 1 d P A 2
O5' O 1.8720(14) 0.9865(16) 1.3751(14) 0.164(9) Uani 0.515(16) 1 d P A 2
O6' O 1.8079(11) 1.1229(12) 1.4791(16) 0.130(7) Uani 0.515(16) 1 d P A 2
B1 B 0.8422(5) 0.2325(5) 0.9549(5) 0.0590(17) Uani 1 1 d . . .
B2 B 0.8482(6) 0.6734(8) 0.5257(6) 0.082(3) Uani 1 1 d . . .
C1 C 0.3813(4) 0.1194(4) 0.1667(4) 0.0473(12) Uani 1 1 d . . .
C2 C 0.2833(4) 0.0702(4) 0.0944(4) 0.0575(15) Uani 1 1 d . . .
H2 H 0.2487 0.0042 0.0761 0.069 Uiso 1 1 calc R . .
C3 C 0.2362(4) 0.1209(4) 0.0486(4) 0.0608(16) Uani 1 1 d . . .
C4 C 0.2907(4) 0.2199(4) 0.0791(4) 0.0534(14) Uani 1 1 d . . .
H4 H 0.2615 0.2555 0.0503 0.064 Uiso 1 1 calc R . .
C5 C 0.3888(4) 0.2645(4) 0.1525(3) 0.0435(12) Uani 1 1 d . . .
C6 C 0.4405(4) 0.0742(4) 0.2205(4) 0.0461(12) Uani 1 1 d . . .
C7 C 0.4035(4) -0.0233(4) 0.1997(4) 0.0565(14) Uani 1 1 d . . .
H7 H 0.3394 -0.0647 0.1502 0.068 Uiso 1 1 calc R . .
C8 C 0.4637(5) -0.0581(4) 0.2538(4) 0.0590(15) Uani 1 1 d . . .
H8 H 0.4400 -0.1236 0.2412 0.071 Uiso 1 1 calc R . .
C9 C 0.5586(5) 0.0038(4) 0.3264(4) 0.0582(15) Uani 1 1 d . . .
H9 H 0.5996 -0.0187 0.3640 0.070 Uiso 1 1 calc R . .
C10 C 0.5911(4) 0.1001(4) 0.3415(4) 0.0514(13) Uani 1 1 d . . .
H10 H 0.6563 0.1423 0.3890 0.062 Uiso 1 1 calc R . .
C11 C 0.4561(4) 0.3696(4) 0.1920(3) 0.0399(11) Uani 1 1 d . . .
C12 C 0.4259(4) 0.4357(4) 0.1612(4) 0.0458(12) Uani 1 1 d . . .
H12 H 0.3611 0.4157 0.1127 0.055 Uiso 1 1 calc R . .
C13 C 0.4937(4) 0.5318(4) 0.2038(4) 0.0486(13) Uani 1 1 d . . .
H13 H 0.4747 0.5772 0.1843 0.058 Uiso 1 1 calc R . .
C14 C 0.5882(4) 0.5593(4) 0.2744(4) 0.0451(12) Uani 1 1 d . . .
H14 H 0.6344 0.6237 0.3038 0.054 Uiso 1 1 calc R . .
C15 C 0.6148(4) 0.4910(4) 0.3018(3) 0.0442(12) Uani 1 1 d . . .
H15 H 0.6797 0.5100 0.3497 0.053 Uiso 1 1 calc R . .
C16 C 0.1333(5) 0.0703(5) -0.0334(5) 0.0711(19) Uani 1 1 d . . .
C17 C 0.1090(5) -0.0159(5) -0.0999(5) 0.090(3) Uani 1 1 d . . .
H17 H 0.1550 -0.0438 -0.0886 0.108 Uiso 1 1 calc R . .
C18 C 0.0185(5) -0.0605(5) -0.1819(5) 0.095(3) Uani 1 1 d . . .
H18 H 0.0049 -0.1163 -0.2262 0.114 Uiso 1 1 calc R . .
C19 C -0.0525(5) -0.0200(5) -0.1971(5) 0.088(2) Uani 1 1 d . . .
C20 C -0.0312(5) 0.0616(5) -0.1298(5) 0.083(2) Uani 1 1 d . . .
H20 H -0.0796 0.0867 -0.1388 0.099 Uiso 1 1 calc R . .
C21 C 0.0613(5) 0.1076(5) -0.0482(5) 0.075(2) Uani 1 1 d . . .
H21 H 0.0745 0.1632 -0.0039 0.090 Uiso 1 1 calc R . .
C22 C -0.1445(6) -0.0673(6) -0.2885(6) 0.096(3) Uani 1 1 d . . .
H22 H -0.1495 -0.1211 -0.3291 0.115 Uiso 1 1 calc R . .
C23 C -0.2199(5) -0.0418(5) -0.3187(5) 0.076(2) Uani 1 1 d . . .
H23 H -0.2170 0.0110 -0.2787 0.092 Uiso 1 1 calc R . .
C24 C -0.3100(5) -0.0915(5) -0.4127(4) 0.0642(16) Uani 1 1 d . . .
C25 C -0.3081(5) -0.1491(5) -0.4871(5) 0.0745(19) Uani 1 1 d . . .
H25 H -0.2479 -0.1550 -0.4797 0.089 Uiso 1 1 calc R . .
C26 C -0.3944(5) -0.1969(5) -0.5709(5) 0.0723(18) Uani 1 1 d . . .
H26 H -0.3919 -0.2348 -0.6199 0.087 Uiso 1 1 calc R . .
C27 C -0.4842(5) -0.1899(5) -0.5837(4) 0.0624(16) Uani 1 1 d . . .
C28 C -0.4858(5) -0.1295(5) -0.5120(5) 0.0687(18) Uani 1 1 d . . .
H28 H -0.5454 -0.1218 -0.5209 0.082 Uiso 1 1 calc R . .
C29 C -0.3997(5) -0.0807(5) -0.4277(5) 0.0690(18) Uani 1 1 d . . .
H29 H -0.4016 -0.0400 -0.3800 0.083 Uiso 1 1 calc R . .
C30 C -0.6662(5) -0.2530(6) -0.6824(5) 0.077(2) Uani 1 1 d . . .
H30A H -0.6704 -0.1925 -0.6802 0.092 Uiso 1 1 calc R . .
H30B H -0.6782 -0.2695 -0.6338 0.092 Uiso 1 1 calc R . .
C31 C -0.7449(6) -0.3294(6) -0.7738(5) 0.085(2) Uani 1 1 d . . .
H31A H -0.8109 -0.3273 -0.7891 0.102 Uiso 1 1 calc R . .
H31B H -0.7259 -0.3182 -0.8209 0.102 Uiso 1 1 calc R . .
C32 C -0.8267(6) -0.4939(7) -0.8559(5) 0.091(3) Uani 1 1 d . . .
H32A H -0.8085 -0.4866 -0.9043 0.109 Uiso 1 1 calc R . .
H32B H -0.8931 -0.4924 -0.8723 0.109 Uiso 1 1 calc R . .
C33 C -0.8316(7) -0.5883(7) -0.8455(6) 0.106(3) Uani 1 1 d . . .
H33A H -0.8836 -0.6408 -0.9028 0.127 Uiso 1 1 calc R . .
H33B H -0.7661 -0.5906 -0.8325 0.127 Uiso 1 1 calc R . .
C34 C -0.8671(10) -0.6924(7) -0.7715(8) 0.140(4) Uani 1 1 d . . .
H34A H -0.9292 -0.7405 -0.8242 0.210 Uiso 1 1 calc R . .
H34B H -0.8707 -0.6955 -0.7163 0.210 Uiso 1 1 calc R . .
H34C H -0.8097 -0.7033 -0.7720 0.210 Uiso 1 1 calc R . .
C35 C 0.8032(3) 0.3499(3) 0.4168(3) 0.0362(10) Uani 1 1 d . . .
C36 C 0.8961(4) 0.3838(4) 0.4942(3) 0.0403(11) Uani 1 1 d . A .
H36 H 0.9537 0.3839 0.4885 0.048 Uiso 1 1 calc R . .
C37 C 0.9032(4) 0.4184(4) 0.5819(3) 0.0424(12) Uani 1 1 d . . .
C38 C 0.8155(4) 0.4200(4) 0.5858(3) 0.0403(11) Uani 1 1 d . A .
H38 H 0.8175 0.4433 0.6425 0.048 Uiso 1 1 calc R . .
C39 C 0.7259(4) 0.3870(4) 0.5058(3) 0.0395(11) Uani 1 1 d . . .
C40 C 0.7848(4) 0.3073(3) 0.3208(3) 0.0387(11) Uani 1 1 d . . .
C41 C 0.8606(4) 0.2970(4) 0.2994(4) 0.0533(14) Uani 1 1 d . . .
H41 H 0.9269 0.3175 0.3457 0.064 Uiso 1 1 calc R . .
C42 C 0.8355(5) 0.2558(5) 0.2083(4) 0.0662(17) Uani 1 1 d . . .
H42 H 0.8848 0.2473 0.1926 0.079 Uiso 1 1 calc R . .
C43 C 0.7375(5) 0.2274(5) 0.1408(4) 0.0630(16) Uani 1 1 d . . .
H43 H 0.7193 0.1998 0.0789 0.076 Uiso 1 1 calc R . .
C44 C 0.6665(5) 0.2410(4) 0.1673(4) 0.0527(14) Uani 1 1 d . . .
H44 H 0.6002 0.2225 0.1218 0.063 Uiso 1 1 calc R . .
C45 C 0.6275(4) 0.3842(4) 0.5019(3) 0.0415(11) Uani 1 1 d . A .
C46 C 0.6216(4) 0.4314(4) 0.5782(4) 0.0535(14) Uani 1 1 d . . .
H46 H 0.6799 0.4672 0.6349 0.064 Uiso 1 1 calc R A .
C47 C 0.5273(5) 0.4234(5) 0.5671(5) 0.0661(17) Uani 1 1 d . A .
H47 H 0.5213 0.4553 0.6168 0.079 Uiso 1 1 calc R . .
C48 C 0.4410(5) 0.3692(5) 0.4840(5) 0.0639(17) Uani 1 1 d . . .
H48 H 0.3765 0.3627 0.4770 0.077 Uiso 1 1 calc R A .
C49 C 0.4528(4) 0.3241(5) 0.4105(4) 0.0569(15) Uani 1 1 d . A .
H49 H 0.3950 0.2873 0.3536 0.068 Uiso 1 1 calc R . .
C50 C 0.997(12) 0.456(9) 0.674(11) 0.043(14) Uani 0.485(16) 1 d P A 1
C51 C 1.081(3) 0.440(2) 0.676(2) 0.045(6) Uani 0.485(16) 1 d P A 1
H51 H 1.0772 0.4044 0.6218 0.054 Uiso 0.485(16) 1 calc PR A 1
C52 C 1.1711(15) 0.4771(16) 0.7584(17) 0.045(5) Uani 0.485(16) 1 d P A 1
H52 H 1.2273 0.4665 0.7594 0.054 Uiso 0.485(16) 1 calc PR A 1
C53 C 1.1770(19) 0.5301(15) 0.8393(18) 0.044(4) Uani 0.485(16) 1 d P A 1
C54 C 1.0930(15) 0.5459(16) 0.8377(14) 0.057(5) Uani 0.485(16) 1 d P A 1
H54 H 1.0970 0.5814 0.8919 0.068 Uiso 0.485(16) 1 calc PR A 1
C55 C 1.003(2) 0.509(3) 0.755(3) 0.052(6) Uani 0.485(16) 1 d P A 1
H55 H 0.9468 0.5193 0.7542 0.063 Uiso 0.485(16) 1 calc PR A 1
C56 C 1.2743(12) 0.5788(12) 0.9263(12) 0.050(4) Uani 0.485(16) 1 d P A 1
H56 H 1.2706 0.6087 0.9783 0.060 Uiso 0.485(16) 1 calc PR A 1
C57 C 1.3665(13) 0.5850(14) 0.9394(14) 0.050(4) Uani 0.485(16) 1 d P A 1
H57 H 1.3727 0.5507 0.8909 0.060 Uiso 0.485(16) 1 calc PR A 1
C58 C 1.46(3) 0.65(3) 1.03(2) 0.06(3) Uani 0.485(16) 1 d P A 1
C59 C 1.463(9) 0.710(8) 1.103(9) 0.066(14) Uani 0.485(16) 1 d P A 1
H59 H 1.4035 0.7155 1.0972 0.079 Uiso 0.485(16) 1 calc PR A 1
C60 C 1.555(8) 0.765(8) 1.184(8) 0.069(16) Uani 0.485(16) 1 d P A 1
H60 H 1.5562 0.8074 1.2323 0.082 Uiso 0.485(16) 1 calc PR A 1
C61 C 1.64(2) 0.756(19) 1.192(16) 0.08(3) Uani 0.485(16) 1 d P A 1
C62 C 1.642(9) 0.692(7) 1.119(9) 0.073(15) Uani 0.485(16) 1 d P A 1
H62 H 1.7013 0.6861 1.1245 0.088 Uiso 0.485(16) 1 calc PR A 1
C63 C 1.550(7) 0.637(8) 1.038(9) 0.065(15) Uani 0.485(16) 1 d P A 1
H63 H 1.5486 0.5943 0.9894 0.078 Uiso 0.485(16) 1 calc PR A 1
C64 C 1.818(3) 0.793(3) 1.286(3) 0.126(11) Uani 0.485(16) 1 d P A 1
H64A H 1.8325 0.7981 1.2354 0.151 Uiso 0.485(16) 1 calc PR A 1
H64B H 1.7982 0.7271 1.2816 0.151 Uiso 0.485(16) 1 calc PR A 1
C65 C 1.916(3) 0.856(3) 1.376(2) 0.152(12) Uani 0.485(16) 1 d P A 1
H65A H 1.9221 0.9205 1.3951 0.182 Uiso 0.485(16) 1 calc PR A 1
H65B H 1.9147 0.8309 1.4237 0.182 Uiso 0.485(16) 1 calc PR A 1
C66 C 2.099(3) 0.886(3) 1.441(3) 0.191(17) Uani 0.485(16) 1 d P A 1
H66A H 2.1390 0.9544 1.4597 0.230 Uiso 0.485(16) 1 calc PR A 1
H66B H 2.1365 0.8524 1.4254 0.230 Uiso 0.485(16) 1 calc PR A 1
C67 C 2.080(9) 0.866(11) 1.519(10) 0.20(4) Uani 0.485(16) 1 d P A 1
H67A H 2.0322 0.8905 1.5266 0.234 Uiso 0.485(16) 1 calc PR A 1
H67B H 2.0478 0.7966 1.5026 0.234 Uiso 0.485(16) 1 calc PR A 1
C68 C 2.187(3) 0.981(4) 1.679(3) 0.24(2) Uani 0.485(16) 1 d P A 1
H68A H 2.2553 1.0307 1.7039 0.364 Uiso 0.485(16) 1 calc PR A 1
H68B H 2.1812 0.9580 1.7261 0.364 Uiso 0.485(16) 1 calc PR A 1
H68C H 2.1379 1.0065 1.6582 0.364 Uiso 0.485(16) 1 calc PR A 1
C50' C 1.005(11) 0.444(9) 0.663(10) 0.047(15) Uani 0.515(16) 1 d P A 2
C51' C 1.030(2) 0.510(3) 0.746(3) 0.047(5) Uani 0.515(16) 1 d P A 2
H51' H 0.9835 0.5341 0.7513 0.056 Uiso 0.515(16) 1 calc PR A 2
C52' C 1.1245(16) 0.5407(13) 0.8224(14) 0.050(4) Uani 0.515(16) 1 d P A 2
H52' H 1.1412 0.5849 0.8782 0.059 Uiso 0.515(16) 1 calc PR A 2
C53' C 1.1940(18) 0.5051(15) 0.8149(18) 0.046(5) Uani 0.515(16) 1 d P A 2
C54' C 1.1691(14) 0.4391(14) 0.7315(15) 0.051(4) Uani 0.515(16) 1 d P A 2
H54' H 1.2156 0.4153 0.7265 0.061 Uiso 0.515(16) 1 calc PR A 2
C55' C 1.075(3) 0.409(2) 0.655(2) 0.048(6) Uani 0.515(16) 1 d P A 2
H55' H 1.0579 0.3645 0.5996 0.058 Uiso 0.515(16) 1 calc PR A 2
C56' C 1.3004(13) 0.5432(10) 0.8905(10) 0.052(3) Uani 0.515(16) 1 d P A 2
H56' H 1.3409 0.5139 0.8796 0.062 Uiso 0.515(16) 1 calc PR A 2
C57' C 1.3426(16) 0.6104(12) 0.9676(11) 0.054(4) Uani 0.515(16) 1 d P A 2
H57' H 1.3005 0.6354 0.9814 0.065 Uiso 0.515(16) 1 calc PR A 2
C58' C 1.45(3) 0.65(3) 1.04(2) 0.06(3) Uani 0.515(16) 1 d P A 2
C59' C 1.481(8) 0.729(8) 1.119(8) 0.068(17) Uani 0.515(16) 1 d P A 2
H59' H 1.4320 0.7489 1.1240 0.082 Uiso 0.515(16) 1 calc PR A 2
C60' C 1.581(8) 0.772(8) 1.190(8) 0.077(19) Uani 0.515(16) 1 d P A 2
H60' H 1.5993 0.8220 1.2426 0.093 Uiso 0.515(16) 1 calc PR A 2
C61' C 1.654(18) 0.742(17) 1.182(14) 0.08(3) Uani 0.515(16) 1 d P A 2
C62' C 1.626(9) 0.668(7) 1.103(8) 0.076(16) Uani 0.515(16) 1 d P A 2
H62' H 1.6747 0.6472 1.0973 0.091 Uiso 0.515(16) 1 calc PR A 2
C63' C 1.526(7) 0.624(8) 1.032(8) 0.064(12) Uani 0.515(16) 1 d P A 2
H63' H 1.5074 0.5741 0.9787 0.077 Uiso 0.515(16) 1 calc PR A 2
C64' C 1.840(3) 0.834(3) 1.270(3) 0.144(13) Uani 0.515(16) 1 d P A 2
H64C H 1.8353 0.8636 1.2244 0.172 Uiso 0.515(16) 1 calc PR A 2
H64D H 1.8730 0.7920 1.2622 0.172 Uiso 0.515(16) 1 calc PR A 2
C65' C 1.906(3) 0.912(3) 1.366(2) 0.160(13) Uani 0.515(16) 1 d P A 2
H65C H 1.9038 0.8844 1.4120 0.192 Uiso 0.515(16) 1 calc PR A 2
H65D H 1.9772 0.9395 1.3777 0.192 Uiso 0.515(16) 1 calc PR A 2
C66' C 1.932(3) 1.065(3) 1.461(3) 0.177(16) Uani 0.515(16) 1 d P A 2
H66C H 2.0028 1.0928 1.4728 0.213 Uiso 0.515(16) 1 calc PR A 2
H66D H 1.9297 1.0432 1.5102 0.213 Uiso 0.515(16) 1 calc PR A 2
C67' C 1.889(6) 1.140(10) 1.457(8) 0.17(2) Uani 0.515(16) 1 d P A 2
H67C H 1.9436 1.2024 1.4993 0.199 Uiso 0.515(16) 1 calc PR A 2
H67D H 1.8650 1.1414 1.3954 0.199 Uiso 0.515(16) 1 calc PR A 2
C68' C 1.822(2) 1.1554(15) 1.5712(15) 0.134(10) Uani 0.515(16) 1 d P A 2
H68D H 1.8018 1.1014 1.5888 0.201 Uiso 0.515(16) 1 calc PR A 2
H68E H 1.7800 1.1890 1.5740 0.201 Uiso 0.515(16) 1 calc PR A 2
H68F H 1.8925 1.1978 1.6126 0.201 Uiso 0.515(16) 1 calc PR A 2
C69 C 0.557(2) 0.9565(18) 0.0567(19) 0.133(9) Uani 0.50 1 d P . .
C70 C 0.5000 1.0000 0.0000 0.135(7) Uani 1 2 d S . .
H70A H 0.5453 1.0651 0.0157 0.203 Uiso 0.50 1 d PR . .
H70B H 0.4432 0.9988 0.0112 0.203 Uiso 0.50 1 d PR . .
H70C H 0.4749 0.9644 -0.0639 0.203 Uiso 0.50 1 d PR . .
C71 C 0.1150(6) 0.3276(6) 0.9030(5) 0.076(2) Uani 1 1 d . . .
C72 C 0.0140(6) 0.2936(9) 0.8259(7) 0.125(4) Uani 1 1 d . . .
H72A H 0.0029 0.2400 0.7774 0.188 Uiso 1 1 calc R . .
H72B H 0.0095 0.3441 0.8038 0.188 Uiso 1 1 calc R . .
H72C H -0.0373 0.2740 0.8457 0.188 Uiso 1 1 calc R . .

loop_
_atom_site_aniso_label
_atom_site_aniso_U_11
_atom_site_aniso_U_22
_atom_site_aniso_U_33
_atom_site_aniso_U_23
_atom_site_aniso_U_13
_atom_site_aniso_U_12
Zn1 0.0284(3) 0.0377(4) 0.0437(3) 0.0146(3) 0.0117(2) 0.0110(2)
F1 0.074(2) 0.079(3) 0.089(3) 0.015(2) 0.051(2) 0.026(2)
F2 0.085(3) 0.091(3) 0.076(2) 0.025(2) 0.044(2) 0.049(2)
F3 0.092(3) 0.085(4) 0.123(4) -0.001(3) 0.027(3) -0.022(3)
F4 0.141(4) 0.123(4) 0.099(3) 0.063(3) 0.053(3) 0.081(4)
F5 0.123(4) 0.194(6) 0.145(4) 0.105(4) 0.095(4) 0.120(4)
F6 0.111(4) 0.113(4) 0.110(4) 0.039(3) 0.007(3) 0.058(3)
F7 0.062(3) 0.221(7) 0.160(5) 0.045(5) 0.058(3) 0.053(4)
F8 0.230(8) 0.119(6) 0.108(4) -0.029(4) 0.028(5) 0.027(5)
N1 0.038(2) 0.038(2) 0.048(2) 0.0139(19) 0.013(2) 0.0153(19)
N2 0.033(2) 0.040(2) 0.054(2) 0.019(2) 0.0132(19) 0.0145(19)
N3 0.036(2) 0.039(2) 0.041(2) 0.0139(18) 0.0172(18) 0.0151(18)
N4 0.032(2) 0.039(2) 0.042(2) 0.0151(18) 0.0203(17) 0.0162(17)
N5 0.041(2) 0.036(2) 0.042(2) 0.0125(18) 0.0195(19) 0.0122(18)
N6 0.035(2) 0.053(3) 0.056(3) 0.029(2) 0.025(2) 0.020(2)
N7 0.146(18) 0.143(18) 0.156(17) 0.096(15) 0.070(15) 0.044(15)
N8 0.061(4) 0.099(5) 0.063(3) 0.034(3) 0.014(3) 0.034(3)
O1 0.051(2) 0.088(4) 0.071(3) 0.042(3) 0.011(2) 0.020(2)
O2 0.069(3) 0.098(4) 0.071(3) 0.033(3) 0.015(3) 0.023(3)
O3 0.097(4) 0.114(5) 0.081(3) 0.031(3) 0.041(3) 0.034(4)
O4 0.078(11) 0.073(14) 0.099(12) -0.007(9) 0.005(9) 0.038(11)
O5 0.114(15) 0.138(16) 0.161(16) 0.027(12) -0.004(13) -0.004(12)
O6 0.16(2) 0.17(3) 0.21(3) 0.04(2) -0.02(3) -0.01(2)
O4' 0.082(14) 0.099(19) 0.099(15) 0.023(12) -0.027(11) 0.007(12)
O5' 0.108(12) 0.126(17) 0.146(15) 0.035(13) -0.014(11) 0.013(11)
O6' 0.056(8) 0.117(12) 0.159(18) 0.033(11) 0.003(9) 0.035(8)
B1 0.050(4) 0.055(4) 0.058(4) 0.017(3) 0.019(3) 0.015(3)
B2 0.048(4) 0.111(7) 0.070(5) 0.006(5) 0.016(4) 0.046(5)
C1 0.038(3) 0.038(3) 0.054(3) 0.013(2) 0.013(2) 0.015(2)
C2 0.040(3) 0.042(3) 0.067(4) 0.008(3) 0.011(3) 0.015(2)
C3 0.040(3) 0.048(4) 0.061(3) 0.001(3) 0.002(3) 0.019(3)
C4 0.041(3) 0.045(3) 0.056(3) 0.010(3) 0.007(2) 0.021(3)
C5 0.039(3) 0.042(3) 0.046(3) 0.014(2) 0.016(2) 0.020(2)
C6 0.035(3) 0.038(3) 0.056(3) 0.012(2) 0.016(2) 0.013(2)
C7 0.045(3) 0.042(3) 0.070(4) 0.017(3) 0.021(3) 0.013(3)
C8 0.056(3) 0.037(3) 0.079(4) 0.021(3) 0.029(3) 0.017(3)
C9 0.053(3) 0.049(4) 0.077(4) 0.034(3) 0.026(3) 0.026(3)
C10 0.040(3) 0.045(3) 0.061(3) 0.022(3) 0.016(3) 0.015(2)
C11 0.040(3) 0.037(3) 0.042(2) 0.012(2) 0.019(2) 0.016(2)
C12 0.045(3) 0.048(3) 0.046(3) 0.019(2) 0.020(2) 0.022(2)
C13 0.058(3) 0.045(3) 0.052(3) 0.023(3) 0.027(3) 0.027(3)
C14 0.050(3) 0.035(3) 0.055(3) 0.019(2) 0.029(3) 0.018(2)
C15 0.039(3) 0.047(3) 0.045(3) 0.015(2) 0.021(2) 0.016(2)
C16 0.050(3) 0.051(4) 0.069(4) 0.005(3) -0.003(3) 0.019(3)
C17 0.062(4) 0.059(4) 0.090(5) -0.003(4) -0.010(4) 0.031(4)
C18 0.065(4) 0.061(5) 0.090(5) -0.008(4) -0.016(4) 0.032(4)
C19 0.059(4) 0.051(4) 0.092(5) 0.007(4) -0.013(4) 0.018(3)
C20 0.051(4) 0.056(4) 0.095(5) 0.008(4) -0.001(4) 0.023(3)
C21 0.049(3) 0.050(4) 0.085(4) 0.004(3) 0.003(3) 0.020(3)
C22 0.071(5) 0.060(5) 0.094(5) 0.005(4) -0.012(4) 0.027(4)
C23 0.057(4) 0.062(4) 0.079(4) 0.022(4) 0.008(3) 0.020(3)
C24 0.052(3) 0.062(4) 0.067(4) 0.029(3) 0.019(3) 0.018(3)
C25 0.056(4) 0.067(5) 0.083(5) 0.026(4) 0.015(4) 0.028(3)
C26 0.059(4) 0.072(5) 0.071(4) 0.027(4) 0.014(3) 0.030(3)
C27 0.048(3) 0.066(4) 0.067(4) 0.039(3) 0.017(3) 0.021(3)
C28 0.048(3) 0.082(5) 0.079(4) 0.041(4) 0.026(3) 0.028(3)
C29 0.055(4) 0.076(5) 0.073(4) 0.031(4) 0.028(3) 0.024(3)
C30 0.053(4) 0.091(5) 0.081(4) 0.047(4) 0.019(3) 0.027(4)
C31 0.059(4) 0.103(6) 0.074(4) 0.048(4) 0.012(4) 0.024(4)
C32 0.073(5) 0.112(7) 0.060(4) 0.028(4) 0.022(4) 0.020(5)
C33 0.096(6) 0.118(8) 0.080(5) 0.014(5) 0.048(5) 0.023(6)
C34 0.176(12) 0.081(7) 0.127(8) 0.037(6) 0.049(8) 0.039(7)
C35 0.034(2) 0.033(3) 0.045(3) 0.016(2) 0.019(2) 0.015(2)
C36 0.030(2) 0.040(3) 0.049(3) 0.017(2) 0.017(2) 0.015(2)
C37 0.032(2) 0.039(3) 0.046(3) 0.015(2) 0.012(2) 0.010(2)
C38 0.038(3) 0.044(3) 0.043(3) 0.017(2) 0.020(2) 0.019(2)
C39 0.037(3) 0.040(3) 0.045(3) 0.016(2) 0.021(2) 0.018(2)
C40 0.038(3) 0.036(3) 0.046(3) 0.016(2) 0.024(2) 0.015(2)
C41 0.051(3) 0.057(4) 0.057(3) 0.021(3) 0.030(3) 0.023(3)
C42 0.068(4) 0.073(4) 0.065(4) 0.017(3) 0.043(3) 0.030(3)
C43 0.075(4) 0.068(4) 0.048(3) 0.018(3) 0.034(3) 0.029(3)
C44 0.056(3) 0.047(3) 0.046(3) 0.012(2) 0.022(3) 0.017(3)
C45 0.039(3) 0.048(3) 0.051(3) 0.026(2) 0.026(2) 0.024(2)
C46 0.054(3) 0.067(4) 0.057(3) 0.029(3) 0.034(3) 0.032(3)
C47 0.070(4) 0.084(5) 0.075(4) 0.038(4) 0.049(4) 0.046(4)
C48 0.051(3) 0.083(5) 0.087(4) 0.041(4) 0.047(4) 0.039(3)
C49 0.038(3) 0.069(4) 0.071(4) 0.037(3) 0.026(3) 0.023(3)
C50 0.031(13) 0.045(19) 0.05(4) 0.01(2) 0.02(2) 0.019(12)
C51 0.034(11) 0.054(18) 0.043(14) 0.011(11) 0.019(11) 0.018(14)
C52 0.034(8) 0.058(14) 0.044(13) 0.012(12) 0.022(9) 0.021(10)
C53 0.036(12) 0.053(11) 0.042(13) 0.017(9) 0.018(9) 0.019(8)
C54 0.039(10) 0.067(9) 0.051(10) 0.006(7) 0.021(7) 0.017(8)
C55 0.033(13) 0.062(10) 0.049(11) 0.009(7) 0.019(10) 0.013(11)
C56 0.040(9) 0.059(8) 0.046(8) 0.017(6) 0.022(8) 0.012(7)
C57 0.041(10) 0.057(10) 0.047(9) 0.019(8) 0.016(9) 0.022(9)
C58 0.05(7) 0.06(4) 0.05(3) 0.02(3) 0.01(2) 0.01(3)
C59 0.06(3) 0.06(4) 0.06(4) 0.02(3) 0.01(3) 0.03(3)
C60 0.06(4) 0.07(3) 0.06(3) 0.01(2) 0.02(3) 0.02(3)
C61 0.06(4) 0.07(5) 0.07(3) 0.02(3) 0.01(2) 0.02(2)
C62 0.05(3) 0.07(4) 0.07(4) 0.02(3) 0.02(3) 0.02(3)
C63 0.06(4) 0.07(3) 0.05(2) 0.02(2) 0.02(3) 0.01(3)
C64 0.080(19) 0.10(3) 0.12(2) 0.037(19) 0.000(16) 0.001(18)
C65 0.10(2) 0.11(3) 0.14(2) 0.02(2) -0.009(17) 0.02(2)
C66 0.13(3) 0.15(3) 0.15(3) 0.03(2) -0.01(2) 0.00(2)
C67 0.13(7) 0.15(6) 0.17(8) 0.04(5) 0.00(6) 0.01(7)
C68 0.16(3) 0.25(5) 0.16(3) 0.04(4) -0.02(3) 0.03(3)
C50' 0.04(3) 0.05(3) 0.04(2) 0.02(2) 0.015(14) 0.008(18)
C51' 0.034(13) 0.055(9) 0.049(12) 0.014(8) 0.020(10) 0.018(11)
C52' 0.039(12) 0.059(8) 0.046(9) 0.011(6) 0.018(8) 0.024(9)
C53' 0.035(9) 0.052(12) 0.047(13) 0.018(11) 0.019(9) 0.016(7)
C54' 0.034(6) 0.058(12) 0.053(12) 0.012(9) 0.019(7) 0.019(8)
C55' 0.032(8) 0.057(18) 0.048(14) 0.016(11) 0.015(10) 0.017(13)
C56' 0.037(8) 0.059(8) 0.052(8) 0.017(6) 0.018(8) 0.018(7)
C57' 0.045(10) 0.058(9) 0.051(9) 0.024(7) 0.015(8) 0.018(8)
C58' 0.05(2) 0.06(8) 0.05(8) 0.02(6) 0.01(5) 0.01(4)
C59' 0.05(3) 0.06(4) 0.06(4) 0.02(3) 0.01(2) 0.02(2)
C60' 0.06(5) 0.069(17) 0.065(17) 0.019(13) 0.01(3) 0.02(3)
C61' 0.06(4) 0.07(7) 0.07(5) 0.03(5) 0.00(3) 0.01(3)
C62' 0.06(3) 0.08(4) 0.07(4) 0.02(3) 0.02(3) 0.02(3)
C63' 0.06(4) 0.07(3) 0.050(19) 0.018(16) 0.02(3) 0.01(2)
C64' 0.10(2) 0.11(3) 0.13(2) 0.024(19) -0.008(17) 0.013(19)
C65' 0.11(2) 0.12(3) 0.14(2) 0.02(2) -0.010(16) 0.01(2)
C66' 0.12(2) 0.12(3) 0.17(3) 0.02(3) 0.00(2) 0.01(2)
C67' 0.10(4) 0.13(3) 0.17(6) 0.05(4) -0.02(4) 0.02(3)
C68' 0.12(2) 0.082(14) 0.112(16) 0.048(12) -0.010(13) 0.014(12)
C69 0.13(2) 0.108(18) 0.14(2) 0.031(15) 0.037(16) 0.058(16)
C70 0.151(13) 0.121(12) 0.089(8) 0.068(9) 0.045(9) -0.004(10)
C71 0.059(4) 0.106(6) 0.076(4) 0.052(4) 0.035(4) 0.035(4)
C72 0.064(5) 0.171(10) 0.123(7) 0.096(8) 0.025(5) 0.023(6)

loop_
_atom_type_symbol
_atom_type_description
_atom_type_scat_dispersion_real
_atom_type_scat_dispersion_imag
_atom_type_scat_source
C C 0.0033 0.0016 'International Tables Vol C Tables 4.2.6.8 and 6.1.1.4'
H H 0.0000 0.0000 'International Tables Vol C Tables 4.2.6.8 and 6.1.1.4'
N N 0.0061 0.0033 'International Tables Vol C Tables 4.2.6.8 and 6.1.1.4'
Zn Zn 0.2839 1.4301 'International Tables Vol C Tables 4.2.6.8 and 6.1.1.4'
O O 0.0106 0.0060 'International Tables Vol C Tables 4.2.6.8 and 6.1.1.4'
F F 0.0171 0.0103 'International Tables Vol C Tables 4.2.6.8 and 6.1.1.4'
B B 0.0013 0.0007 'International Tables Vol C Tables 4.2.6.8 and 6.1.1.4'

loop_
_geom_angle_atom_site_label_1
_geom_angle_atom_site_label_2
_geom_angle_atom_site_label_3
_geom_angle
_geom_angle_site_symmetry_1
_geom_angle_site_symmetry_3
N4 Zn1 N1 175.28(16) . .
N4 Zn1 N3 107.42(15) . .
N1 Zn1 N3 75.62(16) . .
N4 Zn1 N2 101.92(15) . .
N1 Zn1 N2 75.06(16) . .
N3 Zn1 N2 150.65(16) . .
N4 Zn1 N5 75.71(15) . .
N1 Zn1 N5 107.71(16) . .
N3 Zn1 N5 97.49(15) . .
N2 Zn1 N5 90.29(16) . .
N4 Zn1 N6 75.97(15) . .
N1 Zn1 N6 100.67(16) . .
N3 Zn1 N6 89.02(15) . .
N2 Zn1 N6 97.47(16) . .
N5 Zn1 N6 151.61(16) . .
C1 N1 C5 120.3(4) . .
C1 N1 Zn1 120.3(3) . .
C5 N1 Zn1 119.4(3) . .
C10 N2 C6 118.4(5) . .
C10 N2 Zn1 125.8(3) . .
C6 N2 Zn1 115.7(3) . .
C11 N3 C15 119.3(4) . .
C11 N3 Zn1 115.9(3) . .
C15 N3 Zn1 124.6(3) . .
C35 N4 C39 119.8(4) . .
C35 N4 Zn1 120.0(3) . .
C39 N4 Zn1 119.9(3) . .
C44 N5 C40 119.0(4) . .
C44 N5 Zn1 126.3(4) . .
C40 N5 Zn1 114.3(3) . .
C49 N6 C45 119.4(5) . .
C49 N6 Zn1 126.4(4) . .
C45 N6 Zn1 113.7(3) . .
C27 O1 C30 117.7(6) . .
C32 O2 C31 112.5(6) . .
C33 O3 C34 109.5(8) . .
C61 O4 C64 114(8) . .
C66 O5 C65 119(3) . .
C68 O6 C67 122(8) . .
C61' O4' C64' 131(10) . .
C66' O5' C65' 115(2) . .
C67' O6' C68' 124(5) . .
F4 B1 F3 117.0(6) . .
F4 B1 F1 110.2(6) . .
F3 B1 F1 108.8(6) . .
F4 B1 F2 105.8(6) . .
F3 B1 F2 107.9(6) . .
F1 B1 F2 106.6(5) . .
F5 B2 F8 107.8(7) . .
F5 B2 F7 106.4(9) . .
F8 B2 F7 112.6(8) . .
F5 B2 F6 108.9(7) . .
F8 B2 F6 111.0(9) . .
F7 B2 F6 109.9(7) . .
N1 C1 C2 121.6(5) . .
N1 C1 C6 113.8(4) . .
C2 C1 C6 124.6(5) . .
C1 C2 C3 119.1(5) . .
C1 C2 H2 120.4 . .
C3 C2 H2 120.4 . .
C4 C3 C2 118.3(5) . .
C4 C3 C16 120.5(6) . .
C2 C3 C16 121.1(6) . .
C5 C4 C3 119.3(5) . .
C5 C4 H4 120.3 . .
C3 C4 H4 120.3 . .
N1 C5 C4 121.2(5) . .
N1 C5 C11 113.7(4) . .
C4 C5 C11 125.1(5) . .
N2 C6 C7 122.1(5) . .
N2 C6 C1 115.1(5) . .
C7 C6 C1 122.8(5) . .
C6 C7 C8 118.5(5) . .
C6 C7 H7 120.8 . .
C8 C7 H7 120.8 . .
C9 C8 C7 120.2(6) . .
C9 C8 H8 119.9 . .
C7 C8 H8 119.9 . .
C8 C9 C10 117.8(5) . .
C8 C9 H9 121.1 . .
C10 C9 H9 121.1 . .
N2 C10 C9 123.0(5) . .
N2 C10 H10 118.5 . .
C9 C10 H10 118.5 . .
N3 C11 C12 121.0(5) . .
N3 C11 C5 115.4(4) . .
C12 C11 C5 123.7(5) . .
C13 C12 C11 119.1(5) . .
C13 C12 H12 120.5 . .
C11 C12 H12 120.5 . .
C14 C13 C12 119.5(5) . .
C14 C13 H13 120.3 . .
C12 C13 H13 120.3 . .
C13 C14 C15 119.2(5) . .
C13 C14 H14 120.4 . .
C15 C14 H14 120.4 . .
N3 C15 C14 122.0(5) . .
N3 C15 H15 119.0 . .
C14 C15 H15 119.0 . .
C21 C16 C17 118.6(6) . .
C21 C16 C3 121.8(6) . .
C17 C16 C3 119.6(6) . .
C18 C17 C16 121.7(7) . .
C18 C17 H17 119.2 . .
C16 C17 H17 119.2 . .
C17 C18 C19 118.9(7) . .
C17 C18 H18 120.5 . .
C19 C18 H18 120.5 . .
C20 C19 C18 119.3(6) . .
C20 C19 C22 124.3(7) . .
C18 C19 C22 116.3(7) . .
C19 C20 C21 121.5(6) . .
C19 C20 H20 119.3 . .
C21 C20 H20 119.3 . .
C16 C21 C20 119.8(6) . .
C16 C21 H21 120.1 . .
C20 C21 H21 120.1 . .
C23 C22 C19 127.2(8) . .
C23 C22 H22 116.4 . .
C19 C22 H22 116.4 . .
C22 C23 C24 124.7(7) . .
C22 C23 H23 117.7 . .
C24 C23 H23 117.7 . .
C29 C24 C25 118.0(6) . .
C29 C24 C23 119.4(7) . .
C25 C24 C23 122.6(6) . .
C26 C25 C24 120.3(7) . .
C26 C25 H25 119.8 . .
C24 C25 H25 119.8 . .
C25 C26 C27 121.1(7) . .
C25 C26 H26 119.4 . .
C27 C26 H26 119.4 . .
C26 C27 O1 115.3(7) . .
C26 C27 C28 119.1(6) . .
O1 C27 C28 125.6(6) . .
C29 C28 C27 120.4(6) . .
C29 C28 H28 119.8 . .
C27 C28 H28 119.8 . .
C28 C29 C24 120.8(7) . .
C28 C29 H29 119.6 . .
C24 C29 H29 119.6 . .
O1 C30 C31 108.5(7) . .
O1 C30 H30A 110.0 . .
C31 C30 H30A 110.0 . .
O1 C30 H30B 110.0 . .
C31 C30 H30B 110.0 . .
H30A C30 H30B 108.4 . .
O2 C31 C30 110.3(6) . .
O2 C31 H31A 109.6 . .
C30 C31 H31A 109.6 . .
O2 C31 H31B 109.6 . .
C30 C31 H31B 109.6 . .
H31A C31 H31B 108.1 . .
O2 C32 C33 108.2(7) . .
O2 C32 H32A 110.1 . .
C33 C32 H32A 110.1 . .
O2 C32 H32B 110.1 . .
C33 C32 H32B 110.1 . .
H32A C32 H32B 108.4 . .
O3 C33 C32 110.9(8) . .
O3 C33 H33A 109.5 . .
C32 C33 H33A 109.5 . .
O3 C33 H33B 109.5 . .
C32 C33 H33B 109.5 . .
H33A C33 H33B 108.0 . .
O3 C34 H34A 109.5 . .
O3 C34 H34B 109.5 . .
H34A C34 H34B 109.5 . .
O3 C34 H34C 109.5 . .
H34A C34 H34C 109.5 . .
H34B C34 H34C 109.5 . .
N4 C35 C36 121.7(4) . .
N4 C35 C40 113.9(4) . .
C36 C35 C40 124.4(4) . .
C35 C36 C37 119.4(4) . .
C35 C36 H36 120.3 . .
C37 C36 H36 120.3 . .
C38 C37 C36 117.6(4) . .
C38 C37 C50' 127(4) . .
C36 C37 C50' 116(4) . .
C38 C37 C50 115(4) . .
C36 C37 C50 127(4) . .
C50' C37 C50 12(6) . .
C39 C38 C37 119.9(4) . .
C39 C38 H38 120.0 . .
C37 C38 H38 120.0 . .
N4 C39 C38 121.6(4) . .
N4 C39 C45 113.9(4) . .
C38 C39 C45 124.5(4) . .
N5 C40 C41 121.4(4) . .
N5 C40 C35 115.3(4) . .
C41 C40 C35 123.3(5) . .
C42 C41 C40 118.8(5) . .
C42 C41 H41 120.6 . .
C40 C41 H41 120.6 . .
C43 C42 C41 119.7(6) . .
C43 C42 H42 120.1 . .
C41 C42 H42 120.1 . .
C42 C43 C44 118.2(5) . .
C42 C43 H43 120.9 . .
C44 C43 H43 120.9 . .
N5 C44 C43 122.9(5) . .
N5 C44 H44 118.6 . .
C43 C44 H44 118.6 . .
N6 C45 C46 121.9(5) . .
N6 C45 C39 115.6(4) . .
C46 C45 C39 122.5(5) . .
C47 C46 C45 117.6(6) . .
C47 C46 H46 121.2 . .
C45 C46 H46 121.2 . .
C46 C47 C48 121.3(6) . .
C46 C47 H47 119.4 . .
C48 C47 H47 119.4 . .
C47 C48 C49 117.9(5) . .
C47 C48 H48 121.0 . .
C49 C48 H48 121.0 . .
N6 C49 C48 121.9(6) . .
N6 C49 H49 119.1 . .
C48 C49 H49 119.1 . .
C51 C50 C55 120(10) . .
C51 C50 C37 118(8) . .
C55 C50 C37 122(8) . .
C50 C51 C52 120(7) . .
C50 C51 H51 120.0 . .
C52 C51 H51 120.0 . .
C53 C52 C51 120(2) . .
C53 C52 H52 120.0 . .
C51 C52 H52 120.0 . .
C52 C53 C54 120.0(18) . .
C52 C53 C56 122(2) . .
C54 C53 C56 118(2) . .
C55 C54 C53 120(2) . .
C55 C54 H54 120.0 . .
C53 C54 H54 120.0 . .
C50 C55 C54 120(7) . .
C50 C55 H55 120.0 . .
C54 C55 H55 120.0 . .
C57 C56 C53 128(2) . .
C57 C56 H56 116.1 . .
C53 C56 H56 116.1 . .
C56 C57 C58 122(10) . .
C56 C57 H57 119.1 . .
C58 C57 H57 119.1 . .
C63 C58 C59 120(10) . .
C63 C58 C57 116(10) . .
C59 C58 C57 124(10) . .
C60 C59 C58 120(10) . .
C60 C59 H59 119.9 . .
C58 C59 H59 119.9 . .
C61 C60 C59 120(10) . .
C61 C60 H60 120.0 . .
C59 C60 H60 120.0 . .
C60 C61 C62 120(10) . .
C60 C61 O4 117(10) . .
C62 C61 O4 123(10) . .
C63 C62 C61 120(10) . .
C63 C62 H62 120.0 . .
C61 C62 H62 120.0 . .
C62 C63 C58 120(10) . .
C62 C63 H63 119.9 . .
C58 C63 H63 119.9 . .
O4 C64 C65 116(4) . .
O4 C64 H64A 108.3 . .
C65 C64 H64A 108.3 . .
O4 C64 H64B 108.3 . .
C65 C64 H64B 108.3 . .
H64A C64 H64B 107.4 . .
O5 C65 C64 109(4) . .
O5 C65 H65A 109.8 . .
C64 C65 H65A 109.8 . .
O5 C65 H65B 109.8 . .
C64 C65 H65B 109.8 . .
H65A C65 H65B 108.3 . .
O5 C66 C67 109(6) . .
O5 C66 H66A 109.8 . .
C67 C66 H66A 109.8 . .
O5 C66 H66B 109.8 . .
C67 C66 H66B 109.8 . .
H66A C66 H66B 108.3 . .
O6 C67 C66 114(10) . .
O6 C67 H67A 108.7 . .
C66 C67 H67A 108.7 . .
O6 C67 H67B 108.7 . .
C66 C67 H67B 108.7 . .
H67A C67 H67B 107.6 . .
C51' C50' C55' 120(10) . .
C51' C50' C37 117(6) . .
C55' C50' C37 123(9) . .
C52' C51' C50' 120(6) . .
C52' C51' H51' 120.0 . .
C50' C51' H51' 120.0 . .
C53' C52' C51' 120.0(19) . .
C53' C52' H52' 120.0 . .
C51' C52' H52' 120.0 . .
C52' C53' C54' 120.0(18) . .
C52' C53' C56' 122(2) . .
C54' C53' C56' 117.3(19) . .
C53' C54' C55' 120.0(19) . .
C53' C54' H54' 120.0 . .
C55' C54' H54' 120.0 . .
C54' C55' C50' 120(7) . .
C54' C55' H55' 120.0 . .
C50' C55' H55' 120.0 . .
C57' C56' C53' 128(2) . .
C57' C56' H56' 116.0 . .
C53' C56' H56' 116.0 . .
C56' C57' C58' 127(10) . .
C56' C57' H57' 116.3 . .
C58' C57' H57' 116.3 . .
C59' C58' C63' 120(10) . .
C59' C58' C57' 116(10) . .
C63' C58' C57' 124(10) . .
C58' C59' C60' 120(10) . .
C58' C59' H59' 120.1 . .
C60' C59' H59' 120.1 . .
C61' C60' C59' 120(10) . .
C61' C60' H60' 120.0 . .
C59' C60' H60' 120.0 . .
O4' C61' C60' 115(10) . .
O4' C61' C62' 124(10) . .
C60' C61' C62' 120(10) . .
C61' C62' C63' 120(10) . .
C61' C62' H62' 120.0 . .
C63' C62' H62' 120.0 . .
C58' C63' C62' 120(10) . .
C58' C63' H63' 120.1 . .
C62' C63' H63' 120.1 . .
O4' C64' C65' 113(4) . .
O4' C64' H64C 109.1 . .
C65' C64' H64C 109.1 . .
O4' C64' H64D 109.1 . .
C65' C64' H64D 109.1 . .
H64C C64' H64D 107.8 . .
O5' C65' C64' 111(3) . .
O5' C65' H65C 109.4 . .
C64' C65' H65C 109.4 . .
O5' C65' H65D 109.4 . .
C64' C65' H65D 109.4 . .
H65C C65' H65D 108.0 . .
O5' C66' C67' 109(4) . .
O5' C66' H66C 109.9 . .
C67' C66' H66C 109.9 . .
O5' C66' H66D 109.9 . .
C67' C66' H66D 109.9 . .
H66C C66' H66D 108.3 . .
O6' C67' C66' 114(9) . .
O6' C67' H67C 108.8 . .
C66' C67' H67C 108.8 . .
O6' C67' H67D 108.8 . .
C66' C67' H67D 108.8 . .
H67C C67' H67D 107.7 . .
O6' C68' H68D 109.5 . .
O6' C68' H68E 109.5 . .
H68D C68' H68E 109.5 . .
O6' C68' H68F 109.5 . .
H68D C68' H68F 109.5 . .
H68E C68' H68F 109.5 . .
N7 C69 C70 152(3) . .
C69 C70 C69 180.000(7) . 2_675
C69 C70 H70A 109.3 . .
C69 C70 H70A 70.7 2_675 .
C69 C70 H70B 109.9 . .
C69 C70 H70B 70.1 2_675 .
H70A C70 H70B 109.5 . .
C69 C70 H70C 109.2 . .
C69 C70 H70C 70.8 2_675 .
H70A C70 H70C 109.5 . .
H70B C70 H70C 109.5 . .
N8 C71 C72 178.7(9) . .
C71 C72 H72A 109.5 . .
C71 C72 H72B 109.5 . .
H72A C72 H72B 109.5 . .
C71 C72 H72C 109.5 . .
H72A C72 H72C 109.5 . .
H72B C72 H72C 109.5 . .

loop_
_geom_bond_atom_site_label_1
_geom_bond_atom_site_label_2
_geom_bond_distance
_geom_bond_site_symmetry_2
Zn1 N4 2.055(4) .
Zn1 N1 2.087(4) .
Zn1 N3 2.165(4) .
Zn1 N2 2.185(4) .
Zn1 N5 2.186(4) .
Zn1 N6 2.203(4) .
F1 B1 1.388(8) .
F2 B1 1.403(8) .
F3 B1 1.341(8) .
F4 B1 1.338(9) .
F5 B2 1.324(9) .
F6 B2 1.393(11) .
F7 B2 1.339(11) .
F8 B2 1.339(10) .
N1 C1 1.336(7) .
N1 C5 1.344(6) .
N2 C10 1.337(7) .
N2 C6 1.345(6) .
N3 C11 1.339(6) .
N3 C15 1.345(6) .
N4 C35 1.337(6) .
N4 C39 1.346(6) .
N5 C44 1.325(7) .
N5 C40 1.345(6) .
N6 C49 1.324(7) .
N6 C45 1.347(6) .
N7 C69 1.14(3) .
N8 C71 1.087(8) .
O1 C27 1.371(8) .
O1 C30 1.445(8) .
O2 C32 1.397(9) .
O2 C31 1.402(10) .
O3 C33 1.390(10) .
O3 C34 1.443(12) .
O4 C61 1.4(3) .
O4 C64 1.41(5) .
O5 C66 1.42(4) .
O5 C65 1.43(5) .
O6 C68 1.41(6) .
O6 C67 1.42(9) .
O4' C61' 1.3(2) .
O4' C64' 1.40(5) .
O5' C66' 1.42(4) .
O5' C65' 1.43(4) .
O6' C67' 1.40(15) .
O6' C68' 1.43(3) .
C1 C2 1.378(7) .
C1 C6 1.494(8) .
C2 C3 1.404(8) .
C2 H2 0.9300 .
C3 C4 1.394(8) .
C3 C16 1.485(8) .
C4 C5 1.383(7) .
C4 H4 0.9300 .
C5 C11 1.495(7) .
C6 C7 1.377(8) .
C7 C8 1.377(9) .
C7 H7 0.9300 .
C8 C9 1.375(8) .
C8 H8 0.9300 .
C9 C10 1.377(8) .
C9 H9 0.9300 .
C10 H10 0.9300 .
C11 C12 1.387(7) .
C12 C13 1.385(8) .
C12 H12 0.9300 .
C13 C14 1.359(7) .
C13 H13 0.9300 .
C14 C15 1.374(7) .
C14 H14 0.9300 .
C15 H15 0.9300 .
C16 C21 1.383(9) .
C16 C17 1.403(9) .
C17 C18 1.383(9) .
C17 H17 0.9300 .
C18 C19 1.406(10) .
C18 H18 0.9300 .
C19 C20 1.376(10) .
C19 C22 1.480(9) .
C20 C21 1.395(9) .
C20 H20 0.9300 .
C21 H21 0.9300 .
C22 C23 1.311(10) .
C22 H22 0.9300 .
C23 C24 1.494(9) .
C23 H23 0.9300 .
C24 C29 1.388(9) .
C24 C25 1.395(10) .
C25 C26 1.370(9) .
C25 H25 0.9300 .
C26 C27 1.370(9) .
C26 H26 0.9300 .
C27 C28 1.379(10) .
C28 C29 1.374(9) .
C28 H28 0.9300 .
C29 H29 0.9300 .
C30 C31 1.491(10) .
C30 H30A 0.9700 .
C30 H30B 0.9700 .
C31 H31A 0.9700 .
C31 H31B 0.9700 .
C32 C33 1.517(13) .
C32 H32A 0.9700 .
C32 H32B 0.9700 .
C33 H33A 0.9700 .
C33 H33B 0.9700 .
C34 H34A 0.9600 .
C34 H34B 0.9600 .
C34 H34C 0.9600 .
C35 C36 1.378(7) .
C35 C40 1.488(7) .
C36 C37 1.408(7) .
C36 H36 0.9300 .
C37 C38 1.390(7) .
C37 C50' 1.51(16) .
C37 C50 1.51(17) .
C38 C39 1.373(7) .
C38 H38 0.9300 .
C39 C45 1.486(6) .
C40 C41 1.391(7) .
C41 C42 1.377(8) .
C41 H41 0.9300 .
C42 C43 1.374(9) .
C42 H42 0.9300 .
C43 C44 1.385(8) .
C43 H43 0.9300 .
C44 H44 0.9300 .
C45 C46 1.389(7) .
C46 C47 1.363(8) .
C46 H46 0.9300 .
C47 C48 1.371(9) .
C47 H47 0.9300 .
C48 C49 1.391(9) .
C48 H48 0.9300 .
C49 H49 0.9300 .
C50 C51 1.39(11) .
C50 C55 1.39(11) .
C51 C52 1.39(5) .
C51 H51 0.9300 .
C52 C53 1.39(2) .
C52 H52 0.9300 .
C53 C54 1.39(2) .
C53 C56 1.48(3) .
C54 C55 1.39(5) .
C54 H54 0.9300 .
C55 H55 0.9300 .
C56 C57 1.33(3) .
C56 H56 0.9300 .
C57 C58 1.5(4) .
C57 H57 0.9300 .
C58 C63 1.4(4) .
C58 C59 1.4(3) .
C59 C60 1.39(15) .
C59 H59 0.9300 .
C60 C61 1.4(2) .
C60 H60 0.9300 .
C61 C62 1.4(2) .
C62 C63 1.39(15) .
C62 H62 0.9300 .
C63 H63 0.9300 .
C64 C65 1.52(5) .
C64 H64A 0.9700 .
C64 H64B 0.9700 .
C65 H65A 0.9700 .
C65 H65B 0.9700 .
C66 C67 1.53(17) .
C66 H66A 0.9700 .
C66 H66B 0.9700 .
C67 H67A 0.9700 .
C67 H67B 0.9700 .
C68 H68A 0.9600 .
C68 H68B 0.9600 .
C68 H68C 0.9600 .
C50' C51' 1.39(11) .
C50' C55' 1.39(10) .
C51' C52' 1.39(4) .
C51' H51' 0.9300 .
C52' C53' 1.39(2) .
C52' H52' 0.9300 .
C53' C54' 1.39(2) .
C53' C56' 1.49(3) .
C54' C55' 1.39(5) .
C54' H54' 0.9300 .
C55' H55' 0.9300 .
C56' C57' 1.26(3) .
C56' H56' 0.9300 .
C57' C58' 1.5(4) .
C57' H57' 0.9300 .
C58' C59' 1.4(3) .
C58' C63' 1.4(3) .
C59' C60' 1.39(15) .
C59' H59' 0.9300 .
C60' C61' 1.4(2) .
C60' H60' 0.9300 .
C61' C62' 1.4(2) .
C62' C63' 1.39(15) .
C62' H62' 0.9300 .
C63' H63' 0.9300 .
C64' C65' 1.53(5) .
C64' H64C 0.9700 .
C64' H64D 0.9700 .
C65' H65C 0.9700 .
C65' H65D 0.9700 .
C66' C67' 1.53(14) .
C66' H66C 0.9700 .
C66' H66D 0.9700 .
C67' H67C 0.9700 .
C67' H67D 0.9700 .
C68' H68D 0.9600 .
C68' H68E 0.9600 .
C68' H68F 0.9600 .
C69 C70 1.48(3) .
C70 C69 1.48(3) 2_675
C70 H70A 0.9600 .
C70 H70B 0.9600 .
C70 H70C 0.9600 .
C71 C72 1.451(11) .
C72 H72A 0.9600 .
C72 H72B 0.9600 .
C72 H72C 0.9600 .

loop_
_geom_torsion_atom_site_label_1
_geom_torsion_atom_site_label_2
_geom_torsion_atom_site_label_3
_geom_torsion_atom_site_label_4
_geom_torsion
_geom_torsion_site_symmetry_4
N4 Zn1 N1 C1 -50(2) .
N3 Zn1 N1 C1 179.0(4) .
N2 Zn1 N1 C1 0.2(4) .
N5 Zn1 N1 C1 85.6(4) .
N6 Zn1 N1 C1 -94.8(4) .
N4 Zn1 N1 C5 127.8(18) .
N3 Zn1 N1 C5 -2.8(4) .
N2 Zn1 N1 C5 178.4(4) .
N5 Zn1 N1 C5 -96.2(4) .
N6 Zn1 N1 C5 83.4(4) .
N4 Zn1 N2 C10 -6.3(5) .
N1 Zn1 N2 C10 177.4(5) .
N3 Zn1 N2 C10 175.1(4) .
N5 Zn1 N2 C10 69.1(5) .
N6 Zn1 N2 C10 -83.5(5) .
N4 Zn1 N2 C6 177.9(4) .
N1 Zn1 N2 C6 1.7(4) .
N3 Zn1 N2 C6 -0.7(6) .
N5 Zn1 N2 C6 -106.6(4) .
N6 Zn1 N2 C6 100.8(4) .
N4 Zn1 N3 C11 -172.8(3) .
N1 Zn1 N3 C11 3.5(3) .
N2 Zn1 N3 C11 5.8(5) .
N5 Zn1 N3 C11 109.9(3) .
N6 Zn1 N3 C11 -97.8(3) .
N4 Zn1 N3 C15 2.2(4) .
N1 Zn1 N3 C15 178.5(4) .
N2 Zn1 N3 C15 -179.2(3) .
N5 Zn1 N3 C15 -75.1(4) .
N6 Zn1 N3 C15 77.2(4) .
N1 Zn1 N4 C35 129.5(18) .
N3 Zn1 N4 C35 -101.0(4) .
N2 Zn1 N4 C35 79.7(4) .
N5 Zn1 N4 C35 -7.5(3) .
N6 Zn1 N4 C35 174.6(4) .
N1 Zn1 N4 C39 -44(2) .
N3 Zn1 N4 C39 85.7(4) .
N2 Zn1 N4 C39 -93.6(4) .
N5 Zn1 N4 C39 179.2(4) .
N6 Zn1 N4 C39 1.2(4) .
N4 Zn1 N5 C44 -179.8(5) .
N1 Zn1 N5 C44 3.5(5) .
N3 Zn1 N5 C44 -73.7(5) .
N2 Zn1 N5 C44 77.9(5) .
N6 Zn1 N5 C44 -175.6(4) .
N4 Zn1 N5 C40 7.9(3) .
N1 Zn1 N5 C40 -168.7(3) .
N3 Zn1 N5 C40 114.1(3) .
N2 Zn1 N5 C40 -94.3(4) .
N6 Zn1 N5 C40 12.1(6) .
N4 Zn1 N6 C49 176.1(5) .
N1 Zn1 N6 C49 -7.3(5) .
N3 Zn1 N6 C49 67.8(5) .
N2 Zn1 N6 C49 -83.5(5) .
N5 Zn1 N6 C49 171.9(4) .
N4 Zn1 N6 C45 5.1(3) .
N1 Zn1 N6 C45 -178.3(3) .
N3 Zn1 N6 C45 -103.2(4) .
N2 Zn1 N6 C45 105.6(4) .
N5 Zn1 N6 C45 0.9(6) .
C5 N1 C1 C2 0.4(8) .
Zn1 N1 C1 C2 178.6(4) .
C5 N1 C1 C6 -180.0(5) .
Zn1 N1 C1 C6 -1.7(6) .
N1 C1 C2 C3 0.3(9) .
C6 C1 C2 C3 -179.3(6) .
C1 C2 C3 C4 -0.6(9) .
C1 C2 C3 C16 176.2(6) .
C2 C3 C4 C5 0.3(9) .
C16 C3 C4 C5 -176.5(6) .
C1 N1 C5 C4 -0.7(8) .
Zn1 N1 C5 C4 -179.0(4) .
C1 N1 C5 C11 180.0(4) .
Zn1 N1 C5 C11 1.8(6) .
C3 C4 C5 N1 0.4(8) .
C3 C4 C5 C11 179.6(5) .
C10 N2 C6 C7 0.6(8) .
Zn1 N2 C6 C7 176.7(4) .
C10 N2 C6 C1 -179.1(5) .
Zn1 N2 C6 C1 -3.1(6) .
N1 C1 C6 N2 3.1(7) .
C2 C1 C6 N2 -177.2(5) .
N1 C1 C6 C7 -176.6(5) .
C2 C1 C6 C7 3.1(9) .
N2 C6 C7 C8 0.7(9) .
C1 C6 C7 C8 -179.6(5) .
C6 C7 C8 C9 -0.4(9) .
C7 C8 C9 C10 -1.0(9) .
C6 N2 C10 C9 -2.2(8) .
Zn1 N2 C10 C9 -177.8(4) .
C8 C9 C10 N2 2.4(9) .
C15 N3 C11 C12 0.5(7) .
Zn1 N3 C11 C12 175.8(4) .
C15 N3 C11 C5 -179.0(4) .
Zn1 N3 C11 C5 -3.7(5) .
N1 C5 C11 N3 1.4(6) .
C4 C5 C11 N3 -177.9(5) .
N1 C5 C11 C12 -178.1(5) .
C4 C5 C11 C12 2.6(8) .
N3 C11 C12 C13 -0.7(7) .
C5 C11 C12 C13 178.8(5) .
C11 C12 C13 C14 0.3(8) .
C12 C13 C14 C15 0.3(8) .
C11 N3 C15 C14 0.1(7) .
Zn1 N3 C15 C14 -174.8(4) .
C13 C14 C15 N3 -0.5(8) .
C4 C3 C16 C21 -41.6(11) .
C2 C3 C16 C21 141.7(8) .
C4 C3 C16 C17 135.8(8) .
C2 C3 C16 C17 -40.9(11) .
C21 C16 C17 C18 4.3(14) .
C3 C16 C17 C18 -173.1(8) .
C16 C17 C18 C19 -2.4(15) .
C17 C18 C19 C20 -1.1(15) .
C17 C18 C19 C22 176.0(9) .
C18 C19 C20 C21 2.8(14) .
C22 C19 C20 C21 -174.1(9) .
C17 C16 C21 C20 -2.6(12) .
C3 C16 C21 C20 174.8(7) .
C19 C20 C21 C16 -0.9(13) .
C20 C19 C22 C23 -1.9(16) .
C18 C19 C22 C23 -179.0(10) .
C19 C22 C23 C24 178.7(8) .
C22 C23 C24 C29 158.5(8) .
C22 C23 C24 C25 -21.4(12) .
C29 C24 C25 C26 -3.1(11) .
C23 C24 C25 C26 176.8(7) .
C24 C25 C26 C27 -0.3(11) .
C25 C26 C27 O1 -177.4(6) .
C25 C26 C27 C28 3.5(10) .
C30 O1 C27 C26 169.5(6) .
C30 O1 C27 C28 -11.4(9) .
C26 C27 C28 C29 -3.2(10) .
O1 C27 C28 C29 177.8(6) .
C27 C28 C29 C24 -0.3(10) .
C25 C24 C29 C28 3.5(10) .
C23 C24 C29 C28 -176.5(6) .
C27 O1 C30 C31 -169.1(6) .
C32 O2 C31 C30 179.1(6) .
O1 C30 C31 O2 70.7(8) .
C31 O2 C32 C33 -178.0(7) .
C34 O3 C33 C32 175.4(8) .
O2 C32 C33 O3 58.0(9) .
C39 N4 C35 C36 0.3(7) .
Zn1 N4 C35 C36 -173.1(4) .
C39 N4 C35 C40 179.2(4) .
Zn1 N4 C35 C40 5.8(5) .
N4 C35 C36 C37 1.9(7) .
C40 C35 C36 C37 -176.9(5) .
C35 C36 C37 C38 -2.5(7) .
C35 C36 C37 C50' 174(5) .
C35 C36 C37 C50 178(6) .
C36 C37 C38 C39 1.1(8) .
C50' C37 C38 C39 -175(6) .
C50 C37 C38 C39 -179(6) .
C35 N4 C39 C38 -1.8(7) .
Zn1 N4 C39 C38 171.6(4) .
C35 N4 C39 C45 179.9(4) .
Zn1 N4 C39 C45 -6.8(6) .
C37 C38 C39 N4 1.1(8) .
C37 C38 C39 C45 179.2(5) .
C44 N5 C40 C41 -0.2(8) .
Zn1 N5 C40 C41 172.6(4) .
C44 N5 C40 C35 179.6(5) .
Zn1 N5 C40 C35 -7.5(5) .
N4 C35 C40 N5 1.6(6) .
C36 C35 C40 N5 -179.5(5) .
N4 C35 C40 C41 -178.5(5) .
C36 C35 C40 C41 0.4(8) .
N5 C40 C41 C42 -0.8(8) .
C35 C40 C41 C42 179.4(5) .
C40 C41 C42 C43 1.1(10) .
C41 C42 C43 C44 -0.4(10) .
C40 N5 C44 C43 1.0(8) .
Zn1 N5 C44 C43 -170.9(5) .
C42 C43 C44 N5 -0.7(10) .
C49 N6 C45 C46 -1.4(8) .
Zn1 N6 C45 C46 170.3(4) .
C49 N6 C45 C39 178.3(5) .
Zn1 N6 C45 C39 -10.0(5) .
N4 C39 C45 N6 11.1(7) .
C38 C39 C45 N6 -167.2(5) .
N4 C39 C45 C46 -169.2(5) .
C38 C39 C45 C46 12.5(8) .
N6 C45 C46 C47 0.2(9) .
C39 C45 C46 C47 -179.4(5) .
C45 C46 C47 C48 1.2(10) .
C46 C47 C48 C49 -1.5(10) .
C45 N6 C49 C48 1.2(8) .
Zn1 N6 C49 C48 -169.4(4) .
C47 C48 C49 N6 0.2(10) .
C38 C37 C50 C51 168(7) .
C36 C37 C50 C51 -12(14) .
C50' C37 C50 C51 7(39) .
C38 C37 C50 C55 -15(13) .
C36 C37 C50 C55 164(7) .
C50' C37 C50 C55 -177(58) .
C55 C50 C51 C52 0(15) .
C37 C50 C51 C52 177(6) .
C50 C51 C52 C53 0(8) .
C51 C52 C53 C54 0(4) .
C51 C52 C53 C56 -174(3) .
C52 C53 C54 C55 0(4) .
C56 C53 C54 C55 174(2) .
C51 C50 C55 C54 0(14) .
C37 C50 C55 C54 -176(7) .
C53 C54 C55 C50 0(8) .
C52 C53 C56 C57 5(3) .
C54 C53 C56 C57 -169.3(18) .
C53 C56 C57 C58 173(21) .
C56 C57 C58 C63 172(20) .
C56 C57 C58 C59 -9(46) .
C63 C58 C59 C60 0(46) .
C57 C58 C59 C60 -178(26) .
C58 C59 C60 C61 0(30) .
C59 C60 C61 C62 0(29) .
C59 C60 C61 O4 179(16) .
C64 O4 C61 C60 170(14) .
C64 O4 C61 C62 -11(27) .
C60 C61 C62 C63 0(30) .
O4 C61 C62 C63 -179(17) .
C61 C62 C63 C58 0(32) .
C59 C58 C63 C62 0(47) .
C57 C58 C63 C62 179(20) .
C61 O4 C64 C65 -180(13) .
C66 O5 C65 C64 -162(3) .
O4 C64 C65 O5 -154(3) .
C65 O5 C66 C67 28(8) .
C68 O6 C67 C66 111(11) .
O5 C66 C67 O6 -171(8) .
C38 C37 C50' C51' -28(12) .
C36 C37 C50' C51' 156(6) .
C50 C37 C50' C51' -7(40) .
C38 C37 C50' C55' 155(7) .
C36 C37 C50' C55' -21(12) .
C50 C37 C50' C55' 176(58) .
C55' C50' C51' C52' 0(13) .
C37 C50' C51' C52' -177(5) .
C50' C51' C52' C53' 0(7) .
C51' C52' C53' C54' 0(3) .
C51' C52' C53' C56' 173(2) .
C52' C53' C54' C55' 0(4) .
C56' C53' C54' C55' -173(3) .
C53' C54' C55' C50' 0(8) .
C51' C50' C55' C54' 0(13) .
C37 C50' C55' C54' 177(6) .
C52' C53' C56' C57' -1(3) .
C54' C53' C56' C57' 171.7(18) .
C53' C56' C57' C58' -174(20) .
C56' C57' C58' C59' 179(15) .
C56' C57' C58' C63' -2(45) .
C63' C58' C59' C60' 0(41) .
C57' C58' C59' C60' 179(20) .
C58' C59' C60' C61' 0(27) .
C64' O4' C61' C60' -121(14) .
C64' O4' C61' C62' 66(25) .
C59' C60' C61' O4' -173(15) .
C59' C60' C61' C62' 0(26) .
O4' C61' C62' C63' 172(17) .
C60' C61' C62' C63' 0(26) .
C59' C58' C63' C62' 0(43) .
C57' C58' C63' C62' -179(22) .
C61' C62' C63' C58' 0(29) .
C61' O4' C64' C65' 144(12) .
C66' O5' C65' C64' -177(3) .
O4' C64' C65' O5' -70(4) .
C65' O5' C66' C67' 177(6) .
C68' O6' C67' C66' 87(8) .
O5' C66' C67' O6' 85(8) .
N7 C69 C70 C69 -172(100) 2_675
